data_2104325
loop_
_publ_author_name
'Ivashevskaya, Svetlana N.'
'van de Streek, Jacco'
'Djanhan, Juste E.'
'Br\"uning, J\"urgen'
'Alig, Edith'
'Bolte, Michael'
'Schmidt, Martin U.'
'Blaschka, Peter'
'H\"offken, Hans Wolfgang'
'Erk, Peter'

_publ_section_title
;
 Structure determination of seven phases and solvates of Pigment Yellow
 183 and Pigment Yellow 191 from X-ray powder and single-crystal data
;
_journal_issue 2
_journal_name_full 'Acta Crystallographica Section B'
_journal_page_first 212
_journal_page_last 222
_journal_paper_doi 10.1107/S0108768109001827
_journal_volume 65
_journal_year 2009
_chemical_formula_sum 'C32 H46 Ca Cl2 N8 O11 S2'
_chemical_formula_weight 893.87
_chemical_name_common 'Pigment Yellow 183 dimethylacetamide tetrasolvate'
_chemical_name_systematic ?
_space_group_IT_number 14
_symmetry_cell_setting monoclinic
_symmetry_space_group_name_Hall '-P 2ybc'
_symmetry_space_group_name_H-M 'P 1 21/c 1'
_atom_sites_solution_hydrogens geom
_atom_sites_solution_primary direct
_atom_sites_solution_secondary difmap
_audit_creation_method SHELXL-97
_cell_angle_alpha 90.00
_cell_angle_beta 93.887(8)
_cell_angle_gamma 90.00
_cell_formula_units_Z 4
_cell_length_a 8.9032(9)
_cell_length_b 26.283(4)
_cell_length_c 17.7857(18)
_cell_measurement_reflns_used 13733
_cell_measurement_temperature 100(2)
_cell_measurement_theta_max 26.1
_cell_measurement_theta_min 2.2
_cell_volume 4152.3(9)
_computing_cell_refinement 'X-Area (Stoe & Cie, 2001)'
_computing_data_collection 'X-Area (Stoe & Cie, 2001)'
_computing_data_reduction 'X-Area (Stoe & Cie, 2001)'
_computing_molecular_graphics 'XP in SHELXTL-Plus (Sheldrick, 1991)'
_computing_structure_refinement 'SHELXL97 (Sheldrick, 1997) '
_computing_structure_solution 'SHELXS97 (Sheldrick, 1990) '
_diffrn_ambient_temperature 100(2)
_diffrn_measured_fraction_theta_full 0.927
_diffrn_measured_fraction_theta_max 0.927
_diffrn_measurement_device_type 'STOE IPDS II two-circle-diffractometer'
_diffrn_measurement_method \w
_diffrn_radiation_monochromator graphite
_diffrn_radiation_source 'fine-focus sealed tube'
_diffrn_radiation_type MoK\a
_diffrn_radiation_wavelength 0.71073
_diffrn_reflns_av_R_equivalents 0.0777
_diffrn_reflns_av_sigmaI/netI 0.0989
_diffrn_reflns_limit_h_max 10
_diffrn_reflns_limit_h_min -11
_diffrn_reflns_limit_k_max 32
_diffrn_reflns_limit_k_min -32
_diffrn_reflns_limit_l_max 21
_diffrn_reflns_limit_l_min -21
_diffrn_reflns_number 23644
_diffrn_reflns_theta_full 26.11
_diffrn_reflns_theta_max 26.11
_diffrn_reflns_theta_min 2.29
_diffrn_standards_decay_% 0
_diffrn_standards_interval_time 0
_diffrn_standards_number 0
_exptl_absorpt_coefficient_mu 0.445
_exptl_absorpt_correction_T_max 0.9781
_exptl_absorpt_correction_T_min 0.8214
_exptl_absorpt_correction_type multi-scan
_exptl_absorpt_process_details 'MULABS (Spek, 1990; Blessing, 1995)'
_exptl_crystal_colour red
_exptl_crystal_density_diffrn 1.430
_exptl_crystal_density_method 'not measured'
_exptl_crystal_description plate
_exptl_crystal_F_000 1872
_exptl_crystal_size_max 0.46
_exptl_crystal_size_mid 0.20
_exptl_crystal_size_min 0.05
_refine_diff_density_max 1.313
_refine_diff_density_min -0.670
_refine_ls_extinction_method none
_refine_ls_goodness_of_fit_ref 1.019
_refine_ls_hydrogen_treatment mixed
_refine_ls_matrix_type full
_refine_ls_number_parameters 522
_refine_ls_number_reflns 7640
_refine_ls_number_restraints 0
_refine_ls_restrained_S_all 1.019
_refine_ls_R_factor_all 0.1220
_refine_ls_R_factor_gt 0.0783
_refine_ls_shift/su_max 0.000
_refine_ls_shift/su_mean 0.000
_refine_ls_structure_factor_coef Fsqd
_refine_ls_weighting_details 'calc w=1/[\s^2^(Fo^2^)+(0.1149P)^2^+0.0000P] where P=(Fo^2^+2Fc^2^)/3'
_refine_ls_weighting_scheme calc
_refine_ls_wR_factor_gt 0.1948
_refine_ls_wR_factor_ref 0.2110
_reflns_number_gt 4542
_reflns_number_total 7640
_reflns_threshold_expression I>2\s(I)
_cod_data_source_file og5036.cif
_cod_data_source_block PY1834DMAc
_cod_depositor_comments
;
The following automatic conversions were performed:
'_symmetry_cell_setting' value 'Monoclinic' changed to 'monoclinic'
according to '/home/saulius/struct/CIF-dictionaries/cif_core.dic'
dictionary named 'cif_core.dic' version 2.4.1 from 2010-06-29.

Automatic conversion script
Id: cif_fix_enum 1527 2010-12-29 10:47:43Z saulius 

The following automatic conversions were performed:

'_symmetry_cell_setting' value 'Monoclinic' changed to 'monoclinic'
according to /home/saulius/struct/CIF-dictionaries/cif_core.dic
dictionary named 'cif_core.dic' version 2.4.1 from 2010-06-29.

Automatic conversion script
Id: cif_fix_values 1715 2011-07-08 13:25:40Z adriana 
;
_cod_original_sg_symbol_H-M P21/c
_cod_database_code 2104325

loop_
_symmetry_equiv_pos_as_xyz
'x, y, z'
'-x, y+1/2, -z+1/2'
'-x, -y, -z'
'x, -y-1/2, z-1/2'

loop_
_atom_site_type_symbol
_atom_site_label
_atom_site_fract_x
_atom_site_fract_y
_atom_site_fract_z
_atom_site_U_iso_or_equiv
_atom_site_adp_type
_atom_site_calc_flag
_atom_site_refinement_flags
_atom_site_occupancy
_atom_site_disorder_assembly
_atom_site_disorder_group
N N1 0.1162(6) 0.56870(18) 1.0093(3) 0.0292(11) Uani d . 1 . .
H H1 0.128(8) 0.577(3) 0.965(4) 0.038(19) Uiso d . 1 . .
N N2 0.1837(5) 0.52859(17) 1.0391(3) 0.0289(11) Uani d . 1 . .
C C11 0.0352(6) 0.6002(2) 1.0565(3) 0.0264(12) Uani d . 1 . .
C C12 -0.0247(7) 0.6468(2) 1.0314(4) 0.0305(13) Uani d . 1 . .
S S12 0.01178(17) 0.67273(5) 0.94121(9) 0.0307(4) Uani d . 1 . .
O O121 0.0078(6) 0.62927(17) 0.8906(3) 0.0465(12) Uani d . 1 . .
O O122 0.1604(5) 0.69446(19) 0.9533(3) 0.0444(12) Uani d . 1 . .
O O123 -0.1066(5) 0.70939(17) 0.9233(3) 0.0405(11) Uani d . 1 . .
C C13 -0.1045(7) 0.6763(2) 1.0801(3) 0.0306(13) Uani d . 1 . .
H H13 -0.1504 0.7071 1.0624 0.037 Uiso calc R 1 . .
C C14 -0.1176(7) 0.6614(2) 1.1537(4) 0.0323(14) Uani d . 1 . .
Cl Cl14 -0.21028(19) 0.70085(6) 1.21442(10) 0.0425(4) Uani d . 1 . .
C C15 -0.0541(6) 0.6161(2) 1.1796(3) 0.0274(13) Uani d . 1 . .
Cl Cl15 -0.06420(18) 0.59616(6) 1.27138(8) 0.0369(4) Uani d . 1 . .
C C16 0.0204(7) 0.5851(2) 1.1311(3) 0.0290(13) Uani d . 1 . .
H H16 0.0615 0.5535 1.1485 0.035 Uiso calc R 1 . .
C C21 0.2605(7) 0.4990(2) 0.9966(3) 0.0259(12) Uani d . 1 . .
C C22 0.2850(7) 0.5037(2) 0.9153(3) 0.0273(12) Uani d . 1 . .
O O22 0.2345(5) 0.53597(15) 0.8712(2) 0.0332(10) Uani d . 1 . .
N N23 0.3812(5) 0.46359(17) 0.9029(3) 0.0268(11) Uani d . 1 . .
N N24 0.4172(6) 0.43484(17) 0.9697(3) 0.0281(11) Uani d . 1 . .
C C25 0.3455(7) 0.4554(2) 1.0234(3) 0.0280(13) Uani d . 1 . .
C C26 0.3568(8) 0.4353(2) 1.1026(3) 0.0341(14) Uani d . 1 . .
H H26A 0.2635 0.4175 1.1125 0.051 Uiso calc R 1 . .
H H26B 0.3726 0.4636 1.1381 0.051 Uiso calc R 1 . .
H H26C 0.4418 0.4116 1.1089 0.051 Uiso calc R 1 . .
C C31 0.4386(6) 0.4473(2) 0.8345(3) 0.0254(12) Uani d . 1 . .
C C32 0.3829(6) 0.4674(2) 0.7662(3) 0.0278(13) Uani d . 1 . .
H H32 0.3072 0.4930 0.7647 0.033 Uiso calc R 1 . .
C C33 0.4391(6) 0.4498(2) 0.6995(3) 0.0268(12) Uani d . 1 . .
S S33 0.35905(16) 0.47412(5) 0.61260(8) 0.0260(3) Uani d . 1 . .
O O331 0.3992(5) 0.43765(18) 0.5556(2) 0.0410(11) Uani d . 1 . .
O O332 0.1996(4) 0.47783(18) 0.6195(2) 0.0356(10) Uani d . 1 . .
O O333 0.4311(5) 0.52335(18) 0.6019(3) 0.0449(12) Uani d . 1 . .
C C34 0.5524(7) 0.4136(2) 0.7006(3) 0.0292(13) Uani d . 1 . .
H H34 0.5908 0.4022 0.6550 0.035 Uiso calc R 1 . .
C C35 0.6086(7) 0.3943(2) 0.7695(4) 0.0331(14) Uani d . 1 . .
H H35 0.6863 0.3695 0.7709 0.040 Uiso calc R 1 . .
C C36 0.5527(7) 0.4109(2) 0.8369(3) 0.0298(13) Uani d . 1 . .
H H36 0.5921 0.3975 0.8838 0.036 Uiso calc R 1 . .
Ca Ca1 0.52893(12) 0.40127(4) 0.46153(6) 0.0248(3) Uani d . 1 . .
O O1A 0.7410(4) 0.40046(16) 0.5425(2) 0.0319(9) Uani d . 1 . .
C C1A 0.8765(10) 0.3897(4) 0.5317(5) 0.064(2) Uani d . 1 . .
N N1A 0.9478(8) 0.3530(3) 0.5567(5) 0.070(2) Uani d . 1 . .
C C2A 0.8536(9) 0.3175(2) 0.6060(4) 0.0404(16) Uani d . 1 . .
H H2A1 0.7571 0.3338 0.6144 0.061 Uiso calc R 1 . .
H H2A2 0.9093 0.3115 0.6546 0.061 Uiso calc R 1 . .
H H2A3 0.8353 0.2850 0.5800 0.061 Uiso calc R 1 . .
C C3A 1.1054(8) 0.3394(3) 0.5458(5) 0.0486(18) Uani d . 1 . .
H H3A1 1.1249 0.3434 0.4925 0.073 Uiso calc R 1 . .
H H3A2 1.1233 0.3039 0.5609 0.073 Uiso calc R 1 . .
H H3A3 1.1729 0.3617 0.5766 0.073 Uiso calc R 1 . .
C C4A 0.9699(7) 0.4247(2) 0.4797(4) 0.0345(14) Uani d . 1 . .
H H4A1 1.0685 0.4320 0.5053 0.052 Uiso calc R 1 . .
H H4A2 0.9155 0.4566 0.4695 0.052 Uiso calc R 1 . .
H H4A3 0.9838 0.4071 0.4321 0.052 Uiso calc R 1 . .
O O1B 0.3219(5) 0.39733(18) 0.3806(3) 0.0416(11) Uani d . 1 . .
C C1B 0.2196(12) 0.4008(3) 0.3248(6) 0.071(3) Uani d . 1 . .
N N1B 0.1543(8) 0.4414(3) 0.3137(4) 0.065(2) Uani d . 1 . .
C C2B 0.1909(8) 0.4878(2) 0.3621(4) 0.0416(17) Uani d . 1 . .
H H2B1 0.2656 0.4787 0.4029 0.062 Uiso calc R 1 . .
H H2B2 0.0991 0.5000 0.3836 0.062 Uiso calc R 1 . .
H H2B3 0.2316 0.5146 0.3311 0.062 Uiso calc R 1 . .
C C3B 0.0292(8) 0.4485(3) 0.2523(4) 0.0451(17) Uani d . 1 . .
H H3B1 0.0174 0.4173 0.2224 0.068 Uiso calc R 1 . .
H H3B2 0.0545 0.4768 0.2196 0.068 Uiso calc R 1 . .
H H3B3 -0.0652 0.4561 0.2754 0.068 Uiso calc R 1 . .
C C4B 0.1817(8) 0.3559(3) 0.2747(4) 0.0440(17) Uani d . 1 . .
H H4B1 0.0724 0.3511 0.2701 0.066 Uiso calc R 1 . .
H H4B2 0.2301 0.3254 0.2966 0.066 Uiso calc R 1 . .
H H4B3 0.2180 0.3621 0.2247 0.066 Uiso calc R 1 . .
O O1C 0.4737(5) 0.32100(17) 0.5065(3) 0.0497(13) Uani d . 1 . .
C C1C 0.4650(9) 0.2787(3) 0.5313(8) 0.082(4) Uani d . 1 . .
N N1C 0.4770(7) 0.2366(3) 0.5112(6) 0.074(2) Uani d . 1 . .
C C2C 0.5251(11) 0.2360(4) 0.4305(5) 0.069(3) Uani d . 1 . .
H H2C1 0.5048 0.2693 0.4071 0.103 Uiso calc R 1 . .
H H2C2 0.4684 0.2097 0.4016 0.103 Uiso calc R 1 . .
H H2C3 0.6330 0.2286 0.4308 0.103 Uiso calc R 1 . .
C C3C 0.4663(8) 0.1870(2) 0.5485(5) 0.052(2) Uani d . 1 . .
H H3C1 0.5667 0.1761 0.5681 0.077 Uiso calc R 1 . .
H H3C2 0.4249 0.1618 0.5120 0.077 Uiso calc R 1 . .
H H3C3 0.4001 0.1898 0.5901 0.077 Uiso calc R 1 . .
C C4C 0.4236(9) 0.2769(3) 0.6247(5) 0.0527(19) Uani d . 1 . .
H H4C1 0.3317 0.2571 0.6296 0.079 Uiso calc R 1 . .
H H4C2 0.4086 0.3117 0.6428 0.079 Uiso calc R 1 . .
H H4C3 0.5073 0.2611 0.6548 0.079 Uiso calc R 1 . .
O O1D 0.6887(5) 0.36110(19) 0.3818(3) 0.0447(12) Uani d . 1 . .
C C1D 0.7091(7) 0.3458(2) 0.3168(3) 0.0311(13) Uani d . 1 . .
N N1D 0.8013(6) 0.30623(19) 0.3084(3) 0.0346(12) Uani d . 1 . .
C C2D 0.8762(8) 0.2805(3) 0.3708(5) 0.051(2) Uani d . 1 . .
H H2D1 0.8426 0.2946 0.4179 0.076 Uiso calc R 1 . .
H H2D2 0.9852 0.2852 0.3695 0.076 Uiso calc R 1 . .
H H2D3 0.8523 0.2442 0.3680 0.076 Uiso calc R 1 . .
C C3D 0.8224(8) 0.2819(3) 0.2351(4) 0.055(2) Uani d . 1 . .
H H3D1 0.7617 0.2509 0.2304 0.083 Uiso calc R 1 . .
H H3D2 0.9288 0.2734 0.2318 0.083 Uiso calc R 1 . .
H H3D3 0.7905 0.3055 0.1943 0.083 Uiso calc R 1 . .
C C4D 0.6313(9) 0.3707(3) 0.2491(4) 0.0506(19) Uani d . 1 . .
H H4D1 0.5646 0.3976 0.2654 0.076 Uiso calc R 1 . .
H H4D2 0.5719 0.3453 0.2197 0.076 Uiso calc R 1 . .
H H4D3 0.7066 0.3855 0.2178 0.076 Uiso calc R 1 . .

loop_
_atom_site_aniso_label
_atom_site_aniso_U_11
_atom_site_aniso_U_22
_atom_site_aniso_U_33
_atom_site_aniso_U_12
_atom_site_aniso_U_13
_atom_site_aniso_U_23
N1 0.037(3) 0.030(3) 0.022(3) 0.001(2) 0.010(2) 0.003(2)
N2 0.028(3) 0.030(2) 0.030(3) -0.0002(19) 0.009(2) 0.002(2)
C11 0.026(3) 0.032(3) 0.022(3) -0.005(2) 0.004(3) -0.004(2)
C12 0.026(3) 0.028(3) 0.037(4) -0.001(2) 0.003(3) -0.001(2)
S12 0.0290(8) 0.0331(7) 0.0302(8) 0.0034(6) 0.0048(7) 0.0023(6)
O121 0.069(3) 0.039(2) 0.031(2) 0.011(2) 0.002(3) 0.0026(19)
O122 0.030(2) 0.060(3) 0.043(3) -0.006(2) 0.004(2) 0.014(2)
O123 0.035(2) 0.047(3) 0.039(3) 0.0111(19) 0.003(2) 0.008(2)
C13 0.026(3) 0.032(3) 0.034(3) -0.002(2) 0.003(3) -0.001(2)
C14 0.024(3) 0.036(3) 0.038(4) -0.003(2) 0.008(3) -0.011(3)
Cl14 0.0388(9) 0.0498(9) 0.0403(9) 0.0076(7) 0.0131(8) -0.0096(7)
C15 0.026(3) 0.039(3) 0.018(3) -0.007(2) 0.006(3) -0.004(2)
Cl15 0.0384(8) 0.0458(8) 0.0281(8) -0.0032(7) 0.0134(7) -0.0006(6)
C16 0.030(3) 0.032(3) 0.025(3) 0.000(2) 0.007(3) 0.001(2)
C21 0.031(3) 0.032(3) 0.016(3) -0.003(2) 0.007(2) -0.001(2)
C22 0.028(3) 0.033(3) 0.021(3) 0.001(2) 0.006(3) 0.001(2)
O22 0.039(2) 0.035(2) 0.026(2) 0.0117(18) 0.008(2) 0.0067(17)
N23 0.030(3) 0.032(2) 0.019(2) 0.0016(19) 0.005(2) 0.0034(18)
N24 0.033(3) 0.032(2) 0.019(2) 0.001(2) 0.003(2) 0.0043(19)
C25 0.033(3) 0.033(3) 0.018(3) -0.002(2) 0.004(3) 0.000(2)
C26 0.046(4) 0.036(3) 0.021(3) 0.004(3) 0.005(3) 0.001(2)
C31 0.028(3) 0.029(3) 0.020(3) -0.003(2) 0.004(3) 0.000(2)
C32 0.026(3) 0.033(3) 0.026(3) 0.000(2) 0.010(3) 0.002(2)
C33 0.026(3) 0.030(3) 0.024(3) -0.004(2) 0.002(3) -0.001(2)
S33 0.0218(7) 0.0378(8) 0.0190(7) 0.0009(5) 0.0055(6) 0.0037(5)
O331 0.040(3) 0.062(3) 0.022(2) 0.014(2) 0.008(2) -0.0048(19)
O332 0.016(2) 0.065(3) 0.026(2) 0.0059(18) 0.0006(19) 0.0103(19)
O333 0.040(3) 0.051(3) 0.042(3) -0.011(2) -0.009(2) 0.019(2)
C34 0.030(3) 0.034(3) 0.025(3) 0.001(2) 0.010(3) 0.000(2)
C35 0.029(3) 0.039(3) 0.032(3) 0.009(2) 0.003(3) 0.000(3)
C36 0.030(3) 0.034(3) 0.025(3) 0.004(2) 0.001(3) 0.002(2)
Ca1 0.0227(6) 0.0284(6) 0.0233(6) 0.0032(4) 0.0021(5) -0.0020(4)
O1A 0.022(2) 0.051(2) 0.022(2) 0.0080(18) 0.0024(18) -0.0060(18)
C1A 0.051(5) 0.092(7) 0.046(5) 0.022(5) -0.029(4) -0.035(4)
N1A 0.050(4) 0.081(5) 0.077(5) 0.020(4) -0.010(4) -0.035(4)
C2A 0.057(4) 0.035(3) 0.030(3) -0.007(3) 0.007(3) 0.005(3)
C3A 0.030(3) 0.050(4) 0.066(5) 0.008(3) 0.004(4) -0.008(3)
C4A 0.023(3) 0.048(4) 0.032(4) -0.003(3) -0.004(3) 0.007(3)
O1B 0.027(2) 0.052(3) 0.042(3) 0.001(2) -0.021(2) 0.000(2)
C1B 0.080(7) 0.055(5) 0.085(7) -0.013(5) 0.057(6) -0.005(5)
N1B 0.053(4) 0.075(5) 0.072(5) 0.001(4) 0.035(4) 0.016(4)
C2B 0.037(4) 0.035(3) 0.055(4) -0.002(3) 0.011(3) -0.008(3)
C3B 0.042(4) 0.056(4) 0.035(4) 0.011(3) -0.017(4) 0.002(3)
C4B 0.043(4) 0.041(4) 0.048(4) -0.002(3) 0.003(4) -0.007(3)
O1C 0.039(3) 0.032(3) 0.077(4) -0.0032(19) -0.009(3) 0.009(2)
C1C 0.031(4) 0.031(4) 0.176(13) -0.007(3) -0.049(6) 0.016(5)
N1C 0.032(3) 0.064(5) 0.121(8) -0.009(3) -0.021(4) 0.019(4)
C2C 0.060(5) 0.087(6) 0.062(6) -0.021(5) 0.025(5) -0.007(5)
C3C 0.032(3) 0.032(3) 0.090(6) -0.002(3) -0.004(4) 0.009(3)
C4C 0.040(4) 0.062(5) 0.055(5) -0.002(3) -0.006(4) -0.011(4)
O1D 0.036(3) 0.062(3) 0.036(3) 0.016(2) 0.006(2) -0.015(2)
C1D 0.032(3) 0.032(3) 0.030(3) -0.002(2) 0.008(3) -0.001(2)
N1D 0.033(3) 0.042(3) 0.030(3) 0.001(2) 0.013(3) -0.007(2)
C2D 0.036(4) 0.058(4) 0.060(5) 0.014(3) 0.014(4) 0.014(4)
C3D 0.040(4) 0.078(5) 0.048(5) -0.008(4) 0.014(4) -0.037(4)
C4D 0.049(4) 0.060(5) 0.042(4) -0.001(3) -0.001(4) 0.013(3)

loop_
_atom_type_symbol
_atom_type_description
_atom_type_scat_dispersion_real
_atom_type_scat_dispersion_imag
_atom_type_scat_source
C C 0.0033 0.0016 'International Tables Vol C Tables 4.2.6.8 and 6.1.1.4'
H H 0.0000 0.0000 'International Tables Vol C Tables 4.2.6.8 and 6.1.1.4'
Ca Ca 0.2262 0.3064 'International Tables Vol C Tables 4.2.6.8 and 6.1.1.4'
Cl Cl 0.1484 0.1585 'International Tables Vol C Tables 4.2.6.8 and 6.1.1.4'
N N 0.0061 0.0033 'International Tables Vol C Tables 4.2.6.8 and 6.1.1.4'
O O 0.0106 0.0060 'International Tables Vol C Tables 4.2.6.8 and 6.1.1.4'
S S 0.1246 0.1234 'International Tables Vol C Tables 4.2.6.8 and 6.1.1.4'

loop_
_geom_angle_atom_site_label_1
_geom_angle_atom_site_label_2
_geom_angle_atom_site_label_3
_geom_angle_site_symmetry_1
_geom_angle_site_symmetry_3
_geom_angle
_geom_angle_publ_flag
N2 N1 C11 . . 118.1(5) ?
N2 N1 H1 . . 121(5) ?
C11 N1 H1 . . 120(5) ?
N1 N2 C21 . . 119.3(5) ?
C12 C11 C16 . . 119.6(5) ?
C12 C11 N1 . . 121.6(5) ?
C16 C11 N1 . . 118.8(5) ?
C13 C12 C11 . . 119.3(6) ?
C13 C12 S12 . . 118.4(4) ?
C11 C12 S12 . . 122.1(4) ?
O122 S12 O123 . . 114.6(3) ?
O122 S12 O121 . . 112.8(3) ?
O123 S12 O121 . . 113.6(3) ?
O122 S12 C12 . . 103.7(3) ?
O123 S12 C12 . . 106.1(3) ?
O121 S12 C12 . . 104.9(3) ?
C14 C13 C12 . . 120.8(6) ?
C14 C13 H13 . . 119.6 ?
C12 C13 H13 . . 119.6 ?
C13 C14 C15 . . 120.1(5) ?
C13 C14 Cl14 . . 119.6(5) ?
C15 C14 Cl14 . . 120.3(5) ?
C14 C15 C16 . . 120.0(5) ?
C14 C15 Cl15 . . 122.0(4) ?
C16 C15 Cl15 . . 117.9(5) ?
C15 C16 C11 . . 120.1(5) ?
C15 C16 H16 . . 119.9 ?
C11 C16 H16 . . 119.9 ?
N2 C21 C25 . . 124.5(5) ?
N2 C21 C22 . . 129.1(5) ?
C25 C21 C22 . . 106.4(4) ?
O22 C22 N23 . . 129.1(5) ?
O22 C22 C21 . . 127.8(5) ?
N23 C22 C21 . . 103.1(5) ?
C22 N23 C31 . . 129.1(5) ?
C22 N23 N24 . . 112.1(4) ?
C31 N23 N24 . . 118.8(4) ?
C25 N24 N23 . . 107.3(4) ?
N24 C25 C21 . . 111.2(5) ?
N24 C25 C26 . . 122.4(5) ?
C21 C25 C26 . . 126.4(5) ?
C25 C26 H26A . . 109.5 ?
C25 C26 H26B . . 109.5 ?
H26A C26 H26B . . 109.5 ?
C25 C26 H26C . . 109.5 ?
H26A C26 H26C . . 109.5 ?
H26B C26 H26C . . 109.5 ?
C32 C31 C36 . . 120.4(5) ?
C32 C31 N23 . . 120.6(5) ?
C36 C31 N23 . . 119.1(5) ?
C31 C32 C33 . . 119.4(5) ?
C31 C32 H32 . . 120.3 ?
C33 C32 H32 . . 120.3 ?
C34 C33 C32 . . 121.2(6) ?
C34 C33 S33 . . 120.5(4) ?
C32 C33 S33 . . 118.3(4) ?
O332 S33 O331 . . 113.2(3) ?
O332 S33 O333 . . 113.3(3) ?
O331 S33 O333 . . 111.2(3) ?
O332 S33 C33 . . 106.9(2) ?
O331 S33 C33 . . 105.4(3) ?
O333 S33 C33 . . 106.1(3) ?
S33 O331 Ca1 . . 159.5(3) ?
S33 O333 Ca1 . 3_666 154.4(3) ?
C33 C34 C35 . . 118.8(5) ?
C33 C34 H34 . . 120.6 ?
C35 C34 H34 . . 120.6 ?
C34 C35 C36 . . 121.0(5) ?
C34 C35 H35 . . 119.5 ?
C36 C35 H35 . . 119.5 ?
C31 C36 C35 . . 119.3(6) ?
C31 C36 H36 . . 120.4 ?
C35 C36 H36 . . 120.4 ?
O1B Ca1 O1A . . 176.77(17) ?
O1B Ca1 O331 . . 93.12(18) ?
O1A Ca1 O331 . . 88.85(16) ?
O1B Ca1 O333 . 3_666 82.80(18) ?
O1A Ca1 O333 . 3_666 99.56(17) ?
O331 Ca1 O333 . 3_666 95.74(18) ?
O1B Ca1 O1C . . 89.73(19) ?
O1A Ca1 O1C . . 87.71(18) ?
O331 Ca1 O1C . . 89.93(18) ?
O333 Ca1 O1C 3_666 . 170.8(2) ?
O1B Ca1 O1D . . 95.53(18) ?
O1A Ca1 O1D . . 82.38(16) ?
O331 Ca1 O1D . . 170.85(18) ?
O333 Ca1 O1D 3_666 . 88.31(18) ?
O1C Ca1 O1D . . 87.14(19) ?
C1A O1A Ca1 . . 131.2(5) ?
N1A C1A O1A . . 126.8(10) ?
N1A C1A C4A . . 113.0(8) ?
O1A C1A C4A . . 120.2(8) ?
C1A N1A C3A . . 128.4(9) ?
C1A N1A C2A . . 112.9(7) ?
C3A N1A C2A . . 118.7(7) ?
N1A C2A H2A1 . . 109.5 ?
N1A C2A H2A2 . . 109.5 ?
H2A1 C2A H2A2 . . 109.5 ?
N1A C2A H2A3 . . 109.5 ?
H2A1 C2A H2A3 . . 109.5 ?
H2A2 C2A H2A3 . . 109.5 ?
N1A C3A H3A1 . . 109.5 ?
N1A C3A H3A2 . . 109.5 ?
H3A1 C3A H3A2 . . 109.5 ?
N1A C3A H3A3 . . 109.5 ?
H3A1 C3A H3A3 . . 109.5 ?
H3A2 C3A H3A3 . . 109.5 ?
C1A C4A H4A1 . . 109.5 ?
C1A C4A H4A2 . . 109.5 ?
H4A1 C4A H4A2 . . 109.5 ?
C1A C4A H4A3 . . 109.5 ?
H4A1 C4A H4A3 . . 109.5 ?
H4A2 C4A H4A3 . . 109.5 ?
C1B O1B Ca1 . . 167.9(5) ?
N1B C1B O1B . . 119.0(9) ?
N1B C1B C4B . . 120.2(11) ?
O1B C1B C4B . . 120.8(8) ?
C1B N1B C2B . . 121.8(9) ?
C1B N1B C3B . . 122.8(9) ?
C2B N1B C3B . . 115.4(6) ?
N1B C2B H2B1 . . 109.5 ?
N1B C2B H2B2 . . 109.5 ?
H2B1 C2B H2B2 . . 109.5 ?
N1B C2B H2B3 . . 109.5 ?
H2B1 C2B H2B3 . . 109.5 ?
H2B2 C2B H2B3 . . 109.5 ?
N1B C3B H3B1 . . 109.5 ?
N1B C3B H3B2 . . 109.5 ?
H3B1 C3B H3B2 . . 109.5 ?
N1B C3B H3B3 . . 109.5 ?
H3B1 C3B H3B3 . . 109.5 ?
H3B2 C3B H3B3 . . 109.5 ?
C1B C4B H4B1 . . 109.5 ?
C1B C4B H4B2 . . 109.5 ?
H4B1 C4B H4B2 . . 109.5 ?
C1B C4B H4B3 . . 109.5 ?
H4B1 C4B H4B3 . . 109.5 ?
H4B2 C4B H4B3 . . 109.5 ?
C1C O1C Ca1 . . 171.5(5) ?
N1C C1C O1C . . 139.0(14) ?
N1C C1C C4C . . 107.3(9) ?
O1C C1C C4C . . 113.7(9) ?
C1C N1C C3C . . 133.8(11) ?
C1C N1C C2C . . 109.5(9) ?
C3C N1C C2C . . 116.5(8) ?
N1C C2C H2C1 . . 109.5 ?
N1C C2C H2C2 . . 109.5 ?
H2C1 C2C H2C2 . . 109.5 ?
N1C C2C H2C3 . . 109.5 ?
H2C1 C2C H2C3 . . 109.5 ?
H2C2 C2C H2C3 . . 109.5 ?
N1C C3C H3C1 . . 109.5 ?
N1C C3C H3C2 . . 109.5 ?
H3C1 C3C H3C2 . . 109.5 ?
N1C C3C H3C3 . . 109.5 ?
H3C1 C3C H3C3 . . 109.5 ?
H3C2 C3C H3C3 . . 109.5 ?
C1C C4C H4C1 . . 109.5 ?
C1C C4C H4C2 . . 109.5 ?
H4C1 C4C H4C2 . . 109.5 ?
C1C C4C H4C3 . . 109.5 ?
H4C1 C4C H4C3 . . 109.5 ?
H4C2 C4C H4C3 . . 109.5 ?
C1D O1D Ca1 . . 147.5(5) ?
O1D C1D N1D . . 118.9(6) ?
O1D C1D C4D . . 121.0(6) ?
N1D C1D C4D . . 120.1(6) ?
C1D N1D C2D . . 122.5(5) ?
C1D N1D C3D . . 123.4(6) ?
C2D N1D C3D . . 113.7(6) ?
N1D C2D H2D1 . . 109.5 ?
N1D C2D H2D2 . . 109.5 ?
H2D1 C2D H2D2 . . 109.5 ?
N1D C2D H2D3 . . 109.5 ?
H2D1 C2D H2D3 . . 109.5 ?
H2D2 C2D H2D3 . . 109.5 ?
N1D C3D H3D1 . . 109.5 ?
N1D C3D H3D2 . . 109.5 ?
H3D1 C3D H3D2 . . 109.5 ?
N1D C3D H3D3 . . 109.5 ?
H3D1 C3D H3D3 . . 109.5 ?
H3D2 C3D H3D3 . . 109.5 ?
C1D C4D H4D1 . . 109.5 ?
C1D C4D H4D2 . . 109.5 ?
H4D1 C4D H4D2 . . 109.5 ?
C1D C4D H4D3 . . 109.5 ?
H4D1 C4D H4D3 . . 109.5 ?
H4D2 C4D H4D3 . . 109.5 ?

loop_
_geom_bond_atom_site_label_1
_geom_bond_atom_site_label_2
_geom_bond_site_symmetry_2
_geom_bond_distance
_geom_bond_publ_flag
N1 N2 . 1.307(7) ?
N1 C11 . 1.412(7) ?
N1 H1 . 0.83(7) ?
N2 C21 . 1.310(7) ?
C11 C12 . 1.395(8) ?
C11 C16 . 1.400(8) ?
C12 C13 . 1.394(8) ?
C12 S12 . 1.793(6) ?
S12 O122 . 1.444(5) ?
S12 O123 . 1.447(5) ?
S12 O121 . 1.453(5) ?
C13 C14 . 1.379(9) ?
C13 H13 . 0.9500 ?
C14 C15 . 1.384(9) ?
C14 Cl14 . 1.744(5) ?
C15 C16 . 1.388(8) ?
C15 Cl15 . 1.723(6) ?
C16 H16 . 0.9500 ?
C21 C25 . 1.435(8) ?
C21 C22 . 1.481(8) ?
C22 O22 . 1.220(7) ?
C22 N23 . 1.386(7) ?
N23 C31 . 1.417(7) ?
N23 N24 . 1.426(7) ?
N24 C25 . 1.302(7) ?
C25 C26 . 1.503(8) ?
C26 H26A . 0.9800 ?
C26 H26B . 0.9800 ?
C26 H26C . 0.9800 ?
C31 C32 . 1.386(8) ?
C31 C36 . 1.394(8) ?
C32 C33 . 1.396(7) ?
C32 H32 . 0.9500 ?
C33 C34 . 1.386(8) ?
C33 S33 . 1.777(6) ?
S33 O332 . 1.437(4) ?
S33 O331 . 1.458(4) ?
S33 O333 . 1.462(5) ?
O331 Ca1 . 2.304(4) ?
O333 Ca1 3_666 2.320(4) ?
C34 C35 . 1.388(9) ?
C34 H34 . 0.9500 ?
C35 C36 . 1.398(8) ?
C35 H35 . 0.9500 ?
C36 H36 . 0.9500 ?
Ca1 O1B . 2.263(5) ?
Ca1 O1A . 2.295(4) ?
Ca1 O333 3_666 2.320(4) ?
Ca1 O1C . 2.321(5) ?
Ca1 O1D . 2.328(4) ?
O1A C1A . 1.266(9) ?
C1A N1A . 1.221(12) ?
C1A C4A . 1.580(12) ?
N1A C3A . 1.474(9) ?
N1A C2A . 1.563(11) ?
C2A H2A1 . 0.9800 ?
C2A H2A2 . 0.9800 ?
C2A H2A3 . 0.9800 ?
C3A H3A1 . 0.9800 ?
C3A H3A2 . 0.9800 ?
C3A H3A3 . 0.9800 ?
C4A H4A1 . 0.9800 ?
C4A H4A2 . 0.9800 ?
C4A H4A3 . 0.9800 ?
O1B C1B . 1.304(13) ?
C1B N1B . 1.225(11) ?
C1B C4B . 1.503(11) ?
N1B C2B . 1.515(11) ?
N1B C3B . 1.517(11) ?
C2B H2B1 . 0.9800 ?
C2B H2B2 . 0.9800 ?
C2B H2B3 . 0.9800 ?
C3B H3B1 . 0.9800 ?
C3B H3B2 . 0.9800 ?
C3B H3B3 . 0.9800 ?
C4B H4B1 . 0.9800 ?
C4B H4B2 . 0.9800 ?
C4B H4B3 . 0.9800 ?
O1C C1C . 1.199(9) ?
C1C N1C . 1.170(11) ?
C1C C4C . 1.728(16) ?
N1C C3C . 1.470(10) ?
N1C C2C . 1.526(13) ?
C2C H2C1 . 0.9800 ?
C2C H2C2 . 0.9800 ?
C2C H2C3 . 0.9800 ?
C3C H3C1 . 0.9800 ?
C3C H3C2 . 0.9800 ?
C3C H3C3 . 0.9800 ?
C4C H4C1 . 0.9800 ?
C4C H4C2 . 0.9800 ?
C4C H4C3 . 0.9800 ?
O1D C1D . 1.248(7) ?
C1D N1D . 1.340(8) ?
C1D C4D . 1.499(10) ?
N1D C2D . 1.427(10) ?
N1D C3D . 1.475(8) ?
C2D H2D1 . 0.9800 ?
C2D H2D2 . 0.9800 ?
C2D H2D3 . 0.9800 ?
C3D H3D1 . 0.9800 ?
C3D H3D2 . 0.9800 ?
C3D H3D3 . 0.9800 ?
C4D H4D1 . 0.9800 ?
C4D H4D2 . 0.9800 ?
C4D H4D3 . 0.9800 ?

loop_
_geom_hbond_atom_site_label_D
_geom_hbond_atom_site_label_H
_geom_hbond_atom_site_label_A
_geom_hbond_site_symmetry_A
_geom_hbond_distance_DH
_geom_hbond_distance_HA
_geom_hbond_distance_DA
_geom_hbond_angle_DHA
N1 H1 O121 . 0.83(7) 2.14(7) 2.764(7) 132(6)
N1 H1 O22 . 0.83(7) 2.26(7) 2.868(6) 131(6)

loop_
_geom_torsion_atom_site_label_1
_geom_torsion_atom_site_label_2
_geom_torsion_atom_site_label_3
_geom_torsion_atom_site_label_4
_geom_torsion_site_symmetry_1
_geom_torsion_site_symmetry_2
_geom_torsion_site_symmetry_3
_geom_torsion_site_symmetry_4
_geom_torsion
_geom_torsion_publ_flag
C11 N1 N2 C21 . . . . -179.5(5) ?
N2 N1 C11 C12 . . . . 172.3(6) ?
N2 N1 C11 C16 . . . . -5.1(8) ?
C16 C11 C12 C13 . . . . -3.0(9) ?
N1 C11 C12 C13 . . . . 179.6(5) ?
C16 C11 C12 S12 . . . . 171.3(5) ?
N1 C11 C12 S12 . . . . -6.1(8) ?
C13 C12 S12 O122 . . . . 95.1(5) ?
C11 C12 S12 O122 . . . . -79.3(6) ?
C13 C12 S12 O123 . . . . -26.0(6) ?
C11 C12 S12 O123 . . . . 159.7(5) ?
C13 C12 S12 O121 . . . . -146.5(5) ?
C11 C12 S12 O121 . . . . 39.2(6) ?
C11 C12 C13 C14 . . . . 3.6(9) ?
S12 C12 C13 C14 . . . . -170.9(5) ?
C12 C13 C14 C15 . . . . -1.5(9) ?
C12 C13 C14 Cl14 . . . . 176.8(5) ?
C13 C14 C15 C16 . . . . -1.3(9) ?
Cl14 C14 C15 C16 . . . . -179.5(5) ?
C13 C14 C15 Cl15 . . . . 178.8(5) ?
Cl14 C14 C15 Cl15 . . . . 0.6(8) ?
C14 C15 C16 C11 . . . . 1.8(9) ?
Cl15 C15 C16 C11 . . . . -178.3(5) ?
C12 C11 C16 C15 . . . . 0.3(9) ?
N1 C11 C16 C15 . . . . 177.8(5) ?
N1 N2 C21 C25 . . . . 176.7(6) ?
N1 N2 C21 C22 . . . . 0.0(9) ?
N2 C21 C22 O22 . . . . -2.0(11) ?
C25 C21 C22 O22 . . . . -179.2(6) ?
N2 C21 C22 N23 . . . . 176.6(6) ?
C25 C21 C22 N23 . . . . -0.5(6) ?
O22 C22 N23 C31 . . . . -4.7(11) ?
C21 C22 N23 C31 . . . . 176.7(5) ?
O22 C22 N23 N24 . . . . 178.7(6) ?
C21 C22 N23 N24 . . . . 0.0(6) ?
C22 N23 N24 C25 . . . . 0.5(7) ?
C31 N23 N24 C25 . . . . -176.5(5) ?
N23 N24 C25 C21 . . . . -0.9(7) ?
N23 N24 C25 C26 . . . . -179.8(5) ?
N2 C21 C25 N24 . . . . -176.4(6) ?
C22 C21 C25 N24 . . . . 0.9(7) ?
N2 C21 C25 C26 . . . . 2.4(10) ?
C22 C21 C25 C26 . . . . 179.7(6) ?
C22 N23 C31 C32 . . . . -9.7(9) ?
N24 N23 C31 C32 . . . . 166.8(5) ?
C22 N23 C31 C36 . . . . 169.9(6) ?
N24 N23 C31 C36 . . . . -13.6(8) ?
C36 C31 C32 C33 . . . . 1.9(8) ?
N23 C31 C32 C33 . . . . -178.5(5) ?
C31 C32 C33 C34 . . . . -1.8(9) ?
C31 C32 C33 S33 . . . . 177.0(4) ?
C34 C33 S33 O332 . . . . 138.8(5) ?
C32 C33 S33 O332 . . . . -40.0(5) ?
C34 C33 S33 O331 . . . . 18.0(5) ?
C32 C33 S33 O331 . . . . -160.7(5) ?
C34 C33 S33 O333 . . . . -100.0(5) ?
C32 C33 S33 O333 . . . . 81.2(5) ?
O332 S33 O331 Ca1 . . . . 146.3(8) ?
O333 S33 O331 Ca1 . . . . 17.4(10) ?
C33 S33 O331 Ca1 . . . . -97.2(9) ?
O332 S33 O333 Ca1 . . . 3_666 -61.6(8) ?
O331 S33 O333 Ca1 . . . 3_666 67.2(8) ?
C33 S33 O333 Ca1 . . . 3_666 -178.6(7) ?
C32 C33 C34 C35 . . . . 0.8(9) ?
S33 C33 C34 C35 . . . . -177.9(4) ?
C33 C34 C35 C36 . . . . 0.0(9) ?
C32 C31 C36 C35 . . . . -1.0(9) ?
N23 C31 C36 C35 . . . . 179.3(5) ?
C34 C35 C36 C31 . . . . 0.1(9) ?
S33 O331 Ca1 O1B . . . . -123.8(9) ?
S33 O331 Ca1 O1A . . . . 58.8(9) ?
S33 O331 Ca1 O333 . . . 3_666 -40.7(9) ?
S33 O331 Ca1 O1C . . . . 146.5(9) ?
S33 O331 Ca1 O1D . . . . 75.3(15) ?
O1B Ca1 O1A C1A . . . . 60(3) ?
O331 Ca1 O1A C1A . . . . -172.3(7) ?
O333 Ca1 O1A C1A 3_666 . . . -76.7(8) ?
O1C Ca1 O1A C1A . . . . 97.7(8) ?
O1D Ca1 O1A C1A . . . . 10.3(7) ?
Ca1 O1A C1A N1A . . . . -112.1(9) ?
Ca1 O1A C1A C4A . . . . 66.4(9) ?
O1A C1A N1A C3A . . . . -179.7(7) ?
C4A C1A N1A C3A . . . . 1.8(13) ?
O1A C1A N1A C2A . . . . 0.4(13) ?
C4A C1A N1A C2A . . . . -178.2(6) ?
O1A Ca1 O1B C1B . . . . -110(3) ?
O331 Ca1 O1B C1B . . . . 122(2) ?
O333 Ca1 O1B C1B 3_666 . . . 27(2) ?
O1C Ca1 O1B C1B . . . . -148(2) ?
O1D Ca1 O1B C1B . . . . -61(2) ?
Ca1 O1B C1B N1B . . . . -73(3) ?
Ca1 O1B C1B C4B . . . . 107(2) ?
O1B C1B N1B C2B . . . . 1.0(10) ?
C4B C1B N1B C2B . . . . -179.0(6) ?
O1B C1B N1B C3B . . . . -177.3(6) ?
C4B C1B N1B C3B . . . . 2.6(10) ?
O1B Ca1 O1C C1C . . . . 148(5) ?
O1A Ca1 O1C C1C . . . . -30(5) ?
O331 Ca1 O1C C1C . . . . -119(5) ?
O333 Ca1 O1C C1C 3_666 . . . 113(5) ?
O1D Ca1 O1C C1C . . . . 53(5) ?
Ca1 O1C C1C N1C . . . . -80(5) ?
Ca1 O1C C1C C4C . . . . 100(5) ?
O1C C1C N1C C3C . . . . 178.4(9) ?
C4C C1C N1C C3C . . . . -1.0(11) ?
O1C C1C N1C C2C . . . . 3.6(14) ?
C4C C1C N1C C2C . . . . -175.8(6) ?
O1B Ca1 O1D C1D . . . . 13.0(8) ?
O1A Ca1 O1D C1D . . . . -169.5(8) ?
O331 Ca1 O1D C1D . . . . 173.9(10) ?
O333 Ca1 O1D C1D 3_666 . . . -69.6(8) ?
O1C Ca1 O1D C1D . . . . 102.5(8) ?
Ca1 O1D C1D N1D . . . . -152.5(6) ?
Ca1 O1D C1D C4D . . . . 27.0(11) ?
O1D C1D N1D C2D . . . . 0.6(9) ?
C4D C1D N1D C2D . . . . -178.9(6) ?
O1D C1D N1D C3D . . . . 174.0(6) ?
C4D C1D N1D C3D . . . . -5.6(9) ?
